data_4038884
loop_
_publ_author_name
'Beesu, Mallesh'
'Mehta, Goverdhan'

_publ_section_title
;
 Orthogonal Strapping of o-Haloaryl Ynones with Pyrazolones: A One-Pot,
 Domino Process toward Spiropyrazolones
;
_journal_name_full 'The Journal of Organic Chemistry'
_journal_paper_doi 10.1021/acs.joc.0c02087
_journal_year 2020
_chemical_formula_moiety 'C20 H16 N2 O2'
_chemical_formula_sum 'C20 H16 N2 O2'
_chemical_formula_weight 316.35
_space_group_crystal_system orthorhombic
_space_group_IT_number 60
_space_group_name_Hall '-P 2n 2ab'
_space_group_name_H-M_alt 'P b c n'
_atom_sites_solution_hydrogens geom
_audit_creation_date 2020-01-07
_audit_creation_method
;
Olex2 1.3-ac4
(compiled 2018.12.18 svn.r3554 for Rigaku Oxford Diffraction, GUI svn.r1)
;
_cell_angle_alpha 90
_cell_angle_beta 90
_cell_angle_gamma 90
_cell_formula_units_Z 16
_cell_length_a 52.965(15)
_cell_length_b 8.731(2)
_cell_length_c 14.249(4)
_cell_measurement_reflns_used 9779
_cell_measurement_temperature 293(2)
_cell_measurement_theta_max 22.08
_cell_measurement_theta_min 2.36
_cell_volume 6589(3)
_computing_cell_refinement 'SAINT v8.37A (Bruker, 2015)'
_computing_data_reduction 'SAINT v8.37A (Bruker, 2015)'
_computing_molecular_graphics 'Olex2 (Dolomanov et al., 2009)'
_computing_publication_material 'Olex2 (Dolomanov et al., 2009)'
_computing_structure_refinement 'ShelXL (Sheldrick, 2015)'
_computing_structure_solution 'SHELXT 2014/5 (Sheldrick, 2014)'
_diffrn_ambient_temperature 293(2)
_diffrn_measured_fraction_theta_full 0.998
_diffrn_measured_fraction_theta_max 0.998
_diffrn_measurement_device_type 'Bruker APEX-II CCD'
_diffrn_measurement_method '\f and \w scans'
_diffrn_radiation_type MoK\a
_diffrn_radiation_wavelength 0.71073
_diffrn_reflns_av_R_equivalents 0.1037
_diffrn_reflns_av_unetI/netI 0.0678
_diffrn_reflns_Laue_measured_fraction_full 0.998
_diffrn_reflns_Laue_measured_fraction_max 0.998
_diffrn_reflns_limit_h_max 63
_diffrn_reflns_limit_h_min -61
_diffrn_reflns_limit_k_max 10
_diffrn_reflns_limit_k_min -10
_diffrn_reflns_limit_l_max 16
_diffrn_reflns_limit_l_min -16
_diffrn_reflns_number 33755
_diffrn_reflns_point_group_measured_fraction_full 0.998
_diffrn_reflns_point_group_measured_fraction_max 0.998
_diffrn_reflns_theta_full 25.022
_diffrn_reflns_theta_max 25.022
_diffrn_reflns_theta_min 2.307
_diffrn_standards_number 0
_exptl_absorpt_coefficient_mu 0.084
_exptl_absorpt_correction_T_max 0.7452
_exptl_absorpt_correction_T_min 0.6650
_exptl_absorpt_correction_type multi-scan
_exptl_absorpt_process_details
'SADABS-2014/5 (Bruker,2014/5) was used for absorption correction. wR2(int) was 0.1624 before and 0.0767 after correction. The Ratio of minimum to maximum transmission is 0.8924. The \l/2 correction factor is 0.00150.'
_exptl_crystal_colour colourless
_exptl_crystal_colour_primary colourless
_exptl_crystal_density_diffrn 1.275
_exptl_crystal_description needle
_exptl_crystal_F_000 2656
_exptl_crystal_size_max 0.2
_exptl_crystal_size_mid 0.15
_exptl_crystal_size_min 0.1
_refine_diff_density_max 0.174
_refine_diff_density_min -0.193
_refine_diff_density_rms 0.045
_refine_ls_extinction_method none
_refine_ls_goodness_of_fit_ref 1.116
_refine_ls_hydrogen_treatment constr
_refine_ls_matrix_type full
_refine_ls_number_parameters 437
_refine_ls_number_reflns 5818
_refine_ls_number_restraints 0
_refine_ls_restrained_S_all 1.116
_refine_ls_R_factor_all 0.1202
_refine_ls_R_factor_gt 0.0665
_refine_ls_shift/su_max 0.000
_refine_ls_shift/su_mean 0.000
_refine_ls_structure_factor_coef Fsqd
_refine_ls_weighting_details 'w=1/[\s^2^(Fo^2^)+(0.0400P)^2^+4.4537P] where P=(Fo^2^+2Fc^2^)/3'
_refine_ls_weighting_scheme calc
_refine_ls_wR_factor_gt 0.1315
_refine_ls_wR_factor_ref 0.1482
_reflns_Friedel_coverage 0.000
_reflns_number_gt 3653
_reflns_number_total 5818
_reflns_threshold_expression 'I > 2\s(I)'
_cod_data_source_file jo0c02087_si_003.cif
_cod_data_source_block mallesh_a_a
_cod_original_cell_volume 6590(3)
_cod_database_code 4038884
_shelx_shelxl_version_number 2018/3
_shelx_space_group_comment
;
The symmetry employed for this shelxl refinement is uniquely defined
by the following loop, which should always be used as a source of
symmetry information in preference to the above space-group names.
They are only intended as comments.
;
_shelx_estimated_absorpt_t_max 0.992
_shelx_estimated_absorpt_t_min 0.983
_olex2_refinement_description
;
1. Fixed Uiso
 At 1.2 times of:
  All C(H) groups
 At 1.5 times of:
  All C(H,H,H) groups
2.a Aromatic/amide H refined with riding coordinates:
 C00M(H00M), C00O(H00O), C00Q(H00Q), C00S(H00S), C00T(H00T), C00U(H00U),
 C00V(H00V), C00Y(H00Y), C010(H010), C011(H011), C012(H012), C013(H013),
 C014(H014), C015(H015), C016(H016), C017(H017), C018(H018), C019(H019),
 C01A(H01A), C01B(H01B)
2.b Idealised Me refined as rotating group:
 C00R(H00A,H00B,H00C), C00W(H00D,H00E,H00F), C00Z(H00G,H00H,H00I), C01C(H01C,
 H01D,H01E)
;
_olex2_submission_special_instructions 'No special instructions were received'

loop_
_space_group_symop_operation_xyz
'x, y, z'
'-x+1/2, -y+1/2, z+1/2'
'-x, y, -z+1/2'
'x+1/2, -y+1/2, -z'
'-x, -y, -z'
'x-1/2, y-1/2, -z-1/2'
'x, -y, z-1/2'
'-x-1/2, y-1/2, z'

loop_
_atom_site_label
_atom_site_type_symbol
_atom_site_fract_x
_atom_site_fract_y
_atom_site_fract_z
_atom_site_U_iso_or_equiv
_atom_site_adp_type
_atom_site_occupancy
_atom_site_site_symmetry_order
_atom_site_calc_flag
_atom_site_refinement_flags_posn
_atom_site_refinement_flags_adp
_atom_site_refinement_flags_occupancy
_atom_site_disorder_assembly
_atom_site_disorder_group
O001 O 0.40492(4) 0.6562(2) 0.37329(14) 0.0506(6) Uani 1 1 d . . . . .
O002 O 0.33889(4) 0.2234(2) 0.56216(15) 0.0597(6) Uani 1 1 d . . . . .
N003 N 0.39078(4) 0.5622(3) 0.23225(16) 0.0436(6) Uani 1 1 d . . . . .
N004 N 0.40043(5) 0.5249(3) 0.14256(16) 0.0423(6) Uani 1 1 d . . . . .
O005 O 0.49615(5) 0.7110(3) 0.40110(18) 0.0776(8) Uani 1 1 d . . . . .
N006 N 0.35977(5) 0.2003(3) 0.42180(19) 0.0503(7) Uani 1 1 d . . . . .
N007 N 0.35549(5) 0.1406(3) 0.33134(18) 0.0514(7) Uani 1 1 d . . . . .
O008 O 0.25900(5) -0.1099(3) 0.5647(2) 0.0899(9) Uani 1 1 d . . . . .
C009 C 0.40830(5) 0.6127(3) 0.2928(2) 0.0366(7) Uani 1 1 d . . . . .
C00A C 0.43384(5) 0.6016(3) 0.23973(18) 0.0337(7) Uani 1 1 d . . . . .
C00B C 0.47098(5) 0.5117(3) 0.33804(19) 0.0385(7) Uani 1 1 d . . . . .
C00C C 0.33372(6) 0.0756(3) 0.3316(2) 0.0421(7) Uani 1 1 d . . . . .
C00D C 0.42425(6) 0.5476(3) 0.1443(2) 0.0381(7) Uani 1 1 d . . . . .
C00E C 0.29086(5) 0.2906(3) 0.3678(2) 0.0424(8) Uani 1 1 d . . . . .
C00F C 0.34037(6) 0.1785(3) 0.4814(2) 0.0429(8) Uani 1 1 d . . . . .
C00G C 0.44944(5) 0.4760(3) 0.28679(19) 0.0377(7) Uani 1 1 d . . . . .
C00H C 0.47928(6) 0.6733(4) 0.3465(2) 0.0451(8) Uani 1 1 d . . . . .
C00I C 0.32085(5) 0.0794(3) 0.42716(19) 0.0367(7) Uani 1 1 d . . . . .
C00J C 0.32217(6) -0.0806(3) 0.4720(2) 0.0415(7) Uani 1 1 d . . . . .
C00K C 0.44640(5) 0.7566(3) 0.2354(2) 0.0379(7) Uani 1 1 d . . . . .
C00L C 0.43503(6) 0.8774(3) 0.1748(2) 0.0411(7) Uani 1 1 d . . . . .
C00M C 0.48458(6) 0.3943(4) 0.3819(2) 0.0529(9) Uani 1 1 d . . . . .
H00M H 0.499188 0.417736 0.415156 0.063 Uiso 1 1 calc R . . . .
C00N C 0.29496(6) 0.1494(3) 0.4246(2) 0.0417(7) Uani 1 1 d . . . . .
C00O C 0.46684(6) 0.7860(4) 0.2871(2) 0.0456(8) Uani 1 1 d . . . . .
H00O H 0.473533 0.884417 0.285057 0.055 Uiso 1 1 calc R . . . .
C00P C 0.30140(6) -0.1441(3) 0.5166(2) 0.0472(8) Uani 1 1 d . . . . .
C00Q C 0.28189(7) 0.5474(4) 0.2548(3) 0.0649(10) Uani 1 1 d . . . . .
H00Q H 0.279014 0.632478 0.217082 0.078 Uiso 1 1 calc R . . . .
C00R C 0.44067(6) 0.5187(4) 0.0621(2) 0.0558(9) Uani 1 1 d . . . . .
H00A H 0.452812 0.441054 0.077533 0.084 Uiso 1 1 calc GR . . . .
H00B H 0.449306 0.611437 0.045382 0.084 Uiso 1 1 calc GR . . . .
H00C H 0.430544 0.484973 0.010236 0.084 Uiso 1 1 calc GR . . . .
C00S C 0.34484(6) -0.1622(4) 0.4709(2) 0.0529(9) Uani 1 1 d . . . . .
H00S H 0.358844 -0.121042 0.440640 0.063 Uiso 1 1 calc R . . . .
C00T C 0.27015(7) 0.2996(4) 0.3090(3) 0.0656(10) Uani 1 1 d . . . . .
H00T H 0.258794 0.218408 0.307228 0.079 Uiso 1 1 calc R . . . .
C00U C 0.41063(6) 0.9314(4) 0.1878(3) 0.0589(9) Uani 1 1 d . . . . .
H00U H 0.400687 0.890167 0.235263 0.071 Uiso 1 1 calc R . . . .
C00V C 0.44938(7) 0.9429(4) 0.1047(2) 0.0613(10) Uani 1 1 d . . . . .
H00V H 0.465954 0.910876 0.095679 0.074 Uiso 1 1 calc R . . . .
C00W C 0.36384(6) 0.5567(4) 0.2476(3) 0.0644(10) Uani 1 1 d . . . . .
H00D H 0.355471 0.617985 0.201087 0.097 Uiso 1 1 calc GR . . . .
H00E H 0.360030 0.595651 0.308932 0.097 Uiso 1 1 calc GR . . . .
H00F H 0.358114 0.452626 0.242805 0.097 Uiso 1 1 calc GR . . . .
C00X C 0.27725(7) -0.0603(4) 0.5209(2) 0.0564(9) Uani 1 1 d . . . . .
C00Y C 0.27566(6) 0.0839(4) 0.4698(3) 0.0569(9) Uani 1 1 d . . . . .
H00Y H 0.260148 0.133733 0.468446 0.068 Uiso 1 1 calc R . . . .
C00Z C 0.32268(7) 0.0005(4) 0.2471(2) 0.0664(10) Uani 1 1 d . . . . .
H00G H 0.307552 0.053350 0.228980 0.100 Uiso 1 1 calc GR . . . .
H00H H 0.318737 -0.104225 0.261418 0.100 Uiso 1 1 calc GR . . . .
H00I H 0.334639 0.004029 0.196533 0.100 Uiso 1 1 calc GR . . . .
C010 C 0.26585(8) 0.4256(5) 0.2527(3) 0.0722(11) Uani 1 1 d . . . . .
H010 H 0.251893 0.427379 0.213158 0.087 Uiso 1 1 calc R . . . .
C011 C 0.44139(7) 0.3244(4) 0.2823(2) 0.0561(9) Uani 1 1 d . . . . .
H011 H 0.426910 0.299840 0.248560 0.067 Uiso 1 1 calc R . . . .
C012 C 0.30235(7) 0.5422(4) 0.3136(3) 0.0716(12) Uani 1 1 d . . . . .
H012 H 0.313272 0.625425 0.316593 0.086 Uiso 1 1 calc R . . . .
C013 C 0.47657(7) 0.2447(4) 0.3763(3) 0.0666(11) Uani 1 1 d . . . . .
H013 H 0.485789 0.167256 0.405163 0.080 Uiso 1 1 calc R . . . .
C014 C 0.30694(6) 0.4143(4) 0.3684(3) 0.0641(11) Uani 1 1 d . . . . .
H014 H 0.321188 0.412062 0.406544 0.077 Uiso 1 1 calc R . . . .
C015 C 0.41499(9) 1.1072(4) 0.0610(3) 0.0706(11) Uani 1 1 d . . . . .
H015 H 0.408257 1.183000 0.022559 0.085 Uiso 1 1 calc R . . . .
C016 C 0.34672(8) -0.3032(4) 0.5142(3) 0.0666(11) Uani 1 1 d . . . . .
H016 H 0.362020 -0.355444 0.514138 0.080 Uiso 1 1 calc R . . . .
C017 C 0.40089(7) 1.0456(4) 0.1311(3) 0.0711(11) Uani 1 1 d . . . . .
H017 H 0.384525 1.080596 0.141061 0.085 Uiso 1 1 calc R . . . .
C018 C 0.30336(8) -0.2888(4) 0.5583(2) 0.0635(10) Uani 1 1 d . . . . .
H018 H 0.289292 -0.332654 0.586652 0.076 Uiso 1 1 calc R . . . .
C019 C 0.43923(9) 1.0567(4) 0.0473(3) 0.0740(12) Uani 1 1 d . . . . .
H019 H 0.448959 1.098574 -0.000553 0.089 Uiso 1 1 calc R . . . .
C01A C 0.32589(9) -0.3665(4) 0.5577(3) 0.0696(11) Uani 1 1 d . . . . .
H01A H 0.327128 -0.461798 0.586467 0.084 Uiso 1 1 calc R . . . .
C01B C 0.45475(8) 0.2100(4) 0.3276(3) 0.0695(11) Uani 1 1 d . . . . .
H01B H 0.449017 0.109397 0.325176 0.083 Uiso 1 1 calc R . . . .
C01C C 0.38369(7) 0.2728(5) 0.4437(3) 0.0778(12) Uani 1 1 d . . . . .
H01C H 0.397259 0.204226 0.428577 0.117 Uiso 1 1 calc GR . . . .
H01D H 0.384253 0.297188 0.509338 0.117 Uiso 1 1 calc GR . . . .
H01E H 0.385391 0.365091 0.407576 0.117 Uiso 1 1 calc GR . . . .

loop_
_atom_site_aniso_label
_atom_site_aniso_U_11
_atom_site_aniso_U_22
_atom_site_aniso_U_33
_atom_site_aniso_U_23
_atom_site_aniso_U_13
_atom_site_aniso_U_12
O001 0.0567(14) 0.0613(14) 0.0339(13) -0.0054(11) 0.0014(10) 0.0012(11)
O002 0.0846(17) 0.0546(14) 0.0398(14) -0.0092(11) -0.0104(12) -0.0104(12)
N003 0.0386(14) 0.0594(16) 0.0327(14) -0.0023(12) -0.0019(12) -0.0055(12)
N004 0.0462(16) 0.0512(16) 0.0296(14) -0.0007(12) -0.0072(12) -0.0069(12)
O005 0.0710(17) 0.0839(18) 0.0780(18) 0.0161(15) -0.0419(15) -0.0236(14)
N006 0.0496(17) 0.0568(17) 0.0445(17) 0.0019(14) -0.0057(14) -0.0117(13)
N007 0.0534(18) 0.0593(17) 0.0414(17) 0.0074(14) 0.0020(13) 0.0034(14)
O008 0.094(2) 0.0767(18) 0.099(2) 0.0207(17) 0.0450(18) -0.0065(16)
C009 0.0440(18) 0.0335(16) 0.0322(17) 0.0034(14) -0.0048(15) -0.0014(13)
C00A 0.0368(16) 0.0380(16) 0.0265(15) -0.0006(13) -0.0055(13) -0.0024(13)
C00B 0.0364(16) 0.0500(18) 0.0292(16) 0.0009(14) -0.0004(14) 0.0043(14)
C00C 0.055(2) 0.0404(17) 0.0310(17) -0.0013(14) -0.0046(15) 0.0075(16)
C00D 0.0455(19) 0.0373(17) 0.0314(17) 0.0003(13) -0.0047(14) -0.0005(14)
C00E 0.0410(18) 0.0360(17) 0.050(2) -0.0009(15) -0.0001(15) 0.0031(14)
C00F 0.054(2) 0.0362(17) 0.0389(19) 0.0025(15) -0.0092(16) -0.0029(15)
C00G 0.0463(18) 0.0372(17) 0.0295(15) -0.0028(13) -0.0029(14) 0.0062(14)
C00H 0.0363(17) 0.061(2) 0.0378(18) 0.0028(16) -0.0055(15) -0.0057(16)
C00I 0.0438(17) 0.0331(16) 0.0333(16) -0.0003(13) -0.0036(14) -0.0006(13)
C00J 0.060(2) 0.0348(17) 0.0299(16) -0.0009(14) -0.0079(15) -0.0010(16)
C00K 0.0400(17) 0.0416(17) 0.0320(17) -0.0012(13) 0.0017(14) -0.0011(14)
C00L 0.0508(19) 0.0330(16) 0.0394(18) 0.0008(14) -0.0086(15) -0.0023(14)
C00M 0.050(2) 0.067(2) 0.0415(19) 0.0027(18) -0.0062(16) 0.0127(18)
C00N 0.0491(19) 0.0352(16) 0.0409(18) -0.0046(14) -0.0033(15) -0.0011(15)
C00O 0.0465(19) 0.0432(18) 0.0472(19) 0.0000(16) -0.0055(16) -0.0068(15)
C00P 0.069(2) 0.0383(18) 0.0339(17) -0.0004(15) 0.0009(16) -0.0021(17)
C00Q 0.071(3) 0.055(2) 0.069(3) 0.014(2) 0.018(2) 0.025(2)
C00R 0.065(2) 0.065(2) 0.0373(19) -0.0061(17) 0.0044(16) -0.0013(18)
C00S 0.059(2) 0.0439(19) 0.056(2) 0.0015(17) -0.0118(17) 0.0049(17)
C00T 0.063(2) 0.049(2) 0.085(3) 0.002(2) -0.024(2) -0.0033(18)
C00U 0.054(2) 0.048(2) 0.074(3) 0.0153(19) -0.0070(19) 0.0018(17)
C00V 0.078(2) 0.051(2) 0.055(2) 0.0094(18) 0.010(2) 0.0071(19)
C00W 0.0424(19) 0.091(3) 0.060(2) 0.004(2) -0.0024(17) -0.0072(19)
C00X 0.068(2) 0.051(2) 0.050(2) -0.0003(17) 0.0186(19) -0.0099(19)
C00Y 0.050(2) 0.048(2) 0.072(2) 0.0052(19) 0.0157(19) 0.0081(17)
C00Z 0.095(3) 0.066(2) 0.038(2) -0.0107(18) -0.0074(19) 0.007(2)
C010 0.080(3) 0.065(3) 0.072(3) 0.003(2) -0.023(2) 0.020(2)
C011 0.071(2) 0.0415(19) 0.056(2) -0.0043(17) -0.0198(19) 0.0029(17)
C012 0.054(2) 0.044(2) 0.117(4) 0.020(2) 0.001(2) 0.0029(17)
C013 0.085(3) 0.056(2) 0.058(2) 0.0042(19) -0.013(2) 0.031(2)
C014 0.054(2) 0.043(2) 0.096(3) 0.009(2) -0.018(2) -0.0006(17)
C015 0.099(3) 0.048(2) 0.065(3) 0.016(2) -0.024(2) 0.005(2)
C016 0.086(3) 0.049(2) 0.064(2) 0.0070(19) -0.022(2) 0.011(2)
C017 0.063(2) 0.055(2) 0.096(3) 0.019(2) -0.015(2) 0.0052(19)
C018 0.090(3) 0.052(2) 0.048(2) 0.0079(18) 0.003(2) -0.011(2)
C019 0.113(4) 0.057(2) 0.052(2) 0.0163(19) 0.014(2) 0.003(2)
C01A 0.106(3) 0.046(2) 0.057(2) 0.0125(18) -0.016(2) 0.005(2)
C01B 0.100(3) 0.041(2) 0.068(3) -0.0003(19) -0.020(2) 0.012(2)
C01C 0.059(2) 0.086(3) 0.089(3) 0.015(2) -0.016(2) -0.026(2)

loop_
_atom_type_symbol
_atom_type_description
_atom_type_scat_dispersion_real
_atom_type_scat_dispersion_imag
_atom_type_scat_source
C C 0.0033 0.0016 'International Tables Vol C Tables 4.2.6.8 and 6.1.1.4'
H H 0.0000 0.0000 'International Tables Vol C Tables 4.2.6.8 and 6.1.1.4'
N N 0.0061 0.0033 'International Tables Vol C Tables 4.2.6.8 and 6.1.1.4'
O O 0.0106 0.0060 'International Tables Vol C Tables 4.2.6.8 and 6.1.1.4'

loop_
_geom_angle_atom_site_label_1
_geom_angle_atom_site_label_2
_geom_angle_atom_site_label_3
_geom_angle
_geom_angle_site_symmetry_1
_geom_angle_site_symmetry_3
_geom_angle_publ_flag
N004 N003 C00W 119.1(2) . . ?
C009 N003 N004 114.0(2) . . ?
C009 N003 C00W 126.7(3) . . ?
C00D N004 N003 107.7(2) . . ?
N007 N006 C01C 119.9(3) . . ?
C00F N006 N007 113.7(2) . . ?
C00F N006 C01C 126.4(3) . . ?
C00C N007 N006 107.8(2) . . ?
O001 C009 N003 127.2(3) . . ?
O001 C009 C00A 127.2(3) . . ?
N003 C009 C00A 105.6(2) . . ?
C00D C00A C009 99.4(2) . . ?
C00D C00A C00G 110.5(2) . . ?
C00G C00A C009 107.6(2) . . ?
C00K C00A C009 110.3(2) . . ?
C00K C00A C00D 112.8(2) . . ?
C00K C00A C00G 115.0(2) . . ?
C00G C00B C00H 120.0(3) . . ?
C00G C00B C00M 119.5(3) . . ?
C00M C00B C00H 120.5(3) . . ?
N007 C00C C00I 113.2(3) . . ?
N007 C00C C00Z 123.0(3) . . ?
C00Z C00C C00I 123.8(3) . . ?
N004 C00D C00A 113.2(3) . . ?
N004 C00D C00R 122.6(3) . . ?
C00R C00D C00A 124.2(3) . . ?
C00T C00E C00N 119.5(3) . . ?
C014 C00E C00N 123.8(3) . . ?
C014 C00E C00T 116.8(3) . . ?
O002 C00F N006 126.8(3) . . ?
O002 C00F C00I 127.3(3) . . ?
N006 C00F C00I 105.8(3) . . ?
C00B C00G C00A 120.9(2) . . ?
C00B C00G C011 119.3(3) . . ?
C011 C00G C00A 119.7(3) . . ?
O005 C00H C00B 121.4(3) . . ?
O005 C00H C00O 121.1(3) . . ?
C00O C00H C00B 117.5(3) . . ?
C00C C00I C00F 99.1(2) . . ?
C00C C00I C00J 109.4(2) . . ?
C00J C00I C00F 105.6(2) . . ?
C00N C00I C00C 113.3(2) . . ?
C00N C00I C00F 113.1(2) . . ?
C00N C00I C00J 114.9(2) . . ?
C00P C00J C00I 121.2(3) . . ?
C00P C00J C00S 118.9(3) . . ?
C00S C00J C00I 119.9(3) . . ?
C00L C00K C00A 118.7(2) . . ?
C00O C00K C00A 120.5(3) . . ?
C00O C00K C00L 120.8(3) . . ?
C00U C00L C00K 122.7(3) . . ?
C00V C00L C00K 119.3(3) . . ?
C00V C00L C00U 118.0(3) . . ?
C00B C00M H00M 119.7 . . ?
C013 C00M C00B 120.7(3) . . ?
C013 C00M H00M 119.7 . . ?
C00E C00N C00I 118.9(3) . . ?
C00Y C00N C00E 120.3(3) . . ?
C00Y C00N C00I 120.8(3) . . ?
C00H C00O H00O 118.0 . . ?
C00K C00O C00H 123.9(3) . . ?
C00K C00O H00O 118.0 . . ?
C00J C00P C00X 120.6(3) . . ?
C00J C00P C018 119.8(3) . . ?
C018 C00P C00X 119.6(3) . . ?
C010 C00Q H00Q 120.6 . . ?
C010 C00Q C012 118.8(3) . . ?
C012 C00Q H00Q 120.6 . . ?
C00D C00R H00A 109.5 . . ?
C00D C00R H00B 109.5 . . ?
C00D C00R H00C 109.5 . . ?
H00A C00R H00B 109.5 . . ?
H00A C00R H00C 109.5 . . ?
H00B C00R H00C 109.5 . . ?
C00J C00S H00S 119.6 . . ?
C016 C00S C00J 120.8(3) . . ?
C016 C00S H00S 119.6 . . ?
C00E C00T H00T 119.1 . . ?
C010 C00T C00E 121.9(3) . . ?
C010 C00T H00T 119.1 . . ?
C00L C00U H00U 119.5 . . ?
C017 C00U C00L 121.0(3) . . ?
C017 C00U H00U 119.5 . . ?
C00L C00V H00V 119.8 . . ?
C00L C00V C019 120.5(3) . . ?
C019 C00V H00V 119.8 . . ?
N003 C00W H00D 109.5 . . ?
N003 C00W H00E 109.5 . . ?
N003 C00W H00F 109.5 . . ?
H00D C00W H00E 109.5 . . ?
H00D C00W H00F 109.5 . . ?
H00E C00W H00F 109.5 . . ?
O008 C00X C00P 121.9(3) . . ?
O008 C00X C00Y 120.8(3) . . ?
C00Y C00X C00P 117.2(3) . . ?
C00N C00Y C00X 124.5(3) . . ?
C00N C00Y H00Y 117.7 . . ?
C00X C00Y H00Y 117.7 . . ?
C00C C00Z H00G 109.5 . . ?
C00C C00Z H00H 109.5 . . ?
C00C C00Z H00I 109.5 . . ?
H00G C00Z H00H 109.5 . . ?
H00G C00Z H00I 109.5 . . ?
H00H C00Z H00I 109.5 . . ?
C00Q C010 C00T 120.5(4) . . ?
C00Q C010 H010 119.8 . . ?
C00T C010 H010 119.8 . . ?
C00G C011 H011 119.7 . . ?
C01B C011 C00G 120.6(3) . . ?
C01B C011 H011 119.7 . . ?
C00Q C012 H012 119.7 . . ?
C00Q C012 C014 120.7(3) . . ?
C014 C012 H012 119.7 . . ?
C00M C013 H013 120.2 . . ?
C00M C013 C01B 119.7(3) . . ?
C01B C013 H013 120.2 . . ?
C00E C014 C012 121.4(3) . . ?
C00E C014 H014 119.3 . . ?
C012 C014 H014 119.3 . . ?
C017 C015 H015 120.3 . . ?
C017 C015 C019 119.5(3) . . ?
C019 C015 H015 120.3 . . ?
C00S C016 H016 120.0 . . ?
C01A C016 C00S 120.0(4) . . ?
C01A C016 H016 120.0 . . ?
C00U C017 H017 119.7 . . ?
C015 C017 C00U 120.7(4) . . ?
C015 C017 H017 119.7 . . ?
C00P C018 H018 119.7 . . ?
C01A C018 C00P 120.5(4) . . ?
C01A C018 H018 119.7 . . ?
C00V C019 H019 119.8 . . ?
C015 C019 C00V 120.5(4) . . ?
C015 C019 H019 119.8 . . ?
C016 C01A H01A 120.0 . . ?
C018 C01A C016 120.0(3) . . ?
C018 C01A H01A 120.0 . . ?
C011 C01B H01B 119.9 . . ?
C013 C01B C011 120.2(3) . . ?
C013 C01B H01B 119.9 . . ?
N006 C01C H01C 109.5 . . ?
N006 C01C H01D 109.5 . . ?
N006 C01C H01E 109.5 . . ?
H01C C01C H01D 109.5 . . ?
H01C C01C H01E 109.5 . . ?
H01D C01C H01E 109.5 . . ?

loop_
_geom_bond_atom_site_label_1
_geom_bond_atom_site_label_2
_geom_bond_distance
_geom_bond_site_symmetry_2
_geom_bond_publ_flag
O001 C009 1.221(3) . ?
O002 C00F 1.218(3) . ?
N003 N004 1.414(3) . ?
N003 C009 1.342(3) . ?
N003 C00W 1.444(4) . ?
N004 C00D 1.277(3) . ?
O005 C00H 1.230(3) . ?
N006 N007 1.409(4) . ?
N006 C00F 1.347(4) . ?
N006 C01C 1.450(4) . ?
N007 C00C 1.285(4) . ?
O008 C00X 1.229(4) . ?
C009 C00A 1.553(4) . ?
C00A C00D 1.526(4) . ?
C00A C00G 1.528(4) . ?
C00A C00K 1.510(4) . ?
C00B C00G 1.390(4) . ?
C00B C00H 1.483(4) . ?
C00B C00M 1.400(4) . ?
C00C C00I 1.523(4) . ?
C00C C00Z 1.490(4) . ?
C00D C00R 1.480(4) . ?
C00E C00N 1.491(4) . ?
C00E C00T 1.383(4) . ?
C00E C014 1.376(4) . ?
C00F C00I 1.554(4) . ?
C00G C011 1.392(4) . ?
C00H C00O 1.455(4) . ?
C00I C00J 1.537(4) . ?
C00I C00N 1.502(4) . ?
C00J C00P 1.386(4) . ?
C00J C00S 1.396(4) . ?
C00K C00L 1.490(4) . ?
C00K C00O 1.335(4) . ?
C00L C00U 1.388(4) . ?
C00L C00V 1.379(4) . ?
C00M H00M 0.9300 . ?
C00M C013 1.376(5) . ?
C00N C00Y 1.336(4) . ?
C00O H00O 0.9300 . ?
C00P C00X 1.474(5) . ?
C00P C018 1.400(4) . ?
C00Q H00Q 0.9300 . ?
C00Q C010 1.361(5) . ?
C00Q C012 1.370(5) . ?
C00R H00A 0.9600 . ?
C00R H00B 0.9600 . ?
C00R H00C 0.9600 . ?
C00S H00S 0.9300 . ?
C00S C016 1.381(5) . ?
C00T H00T 0.9300 . ?
C00T C010 1.380(5) . ?
C00U H00U 0.9300 . ?
C00U C017 1.383(5) . ?
C00V H00V 0.9300 . ?
C00V C019 1.395(5) . ?
C00W H00D 0.9600 . ?
C00W H00E 0.9600 . ?
C00W H00F 0.9600 . ?
C00X C00Y 1.457(5) . ?
C00Y H00Y 0.9300 . ?
C00Z H00G 0.9600 . ?
C00Z H00H 0.9600 . ?
C00Z H00I 0.9600 . ?
C010 H010 0.9300 . ?
C011 H011 0.9300 . ?
C011 C01B 1.384(5) . ?
C012 H012 0.9300 . ?
C012 C014 1.384(5) . ?
C013 H013 0.9300 . ?
C013 C01B 1.382(5) . ?
C014 H014 0.9300 . ?
C015 H015 0.9300 . ?
C015 C017 1.358(5) . ?
C015 C019 1.371(5) . ?
C016 H016 0.9300 . ?
C016 C01A 1.381(5) . ?
C017 H017 0.9300 . ?
C018 H018 0.9300 . ?
C018 C01A 1.373(5) . ?
C019 H019 0.9300 . ?
C01A H01A 0.9300 . ?
C01B H01B 0.9300 . ?
C01C H01C 0.9600 . ?
C01C H01D 0.9600 . ?
C01C H01E 0.9600 . ?
